data_1551177
loop_
_publ_author_name
'Weigand, Jan J.'
'Schwedtmann, Kai'
'Haberstroh, Jan'
'Roediger, Sven'
'Hennersdorf, Felix'
'Frontera, Antonio'
'Bauza, Antonio'

_publ_section_title
;
 Formation of an imidazoliumyl-substituted [(LC)4P4]4+ tetracation and
 transition metal mediated fragmentation and insertion reaction (LC = NHC)
;
_journal_name_full 'Chemical Science'
_journal_paper_doi 10.1039/C9SC01701A
_journal_year 2019
_chemical_formula_moiety 'C33 H60 N6 P3, 3(C F3 O3 S)'
_chemical_formula_sum 'C36 H60 F9 N6 O9 P3 S3'
_chemical_formula_weight 1080.99
_space_group_crystal_system monoclinic
_space_group_IT_number 14
_space_group_name_Hall '-P 2ybc'
_space_group_name_H-M_alt 'P 1 21/c 1'
_symmetry_space_group_name_Hall '-P 2ybc'
_symmetry_space_group_name_H-M 'P 1 21/c 1'
_atom_sites_solution_hydrogens geom
_audit_creation_date 2017-07-23
_audit_creation_method
;
Olex2 1.2
(compiled 2015.09.30 svn.r3233 for OlexSys, GUI svn.r5103)
;
_audit_update_record
;
2019-04-06 deposited with the CCDC.    2019-05-30 downloaded from the CCDC.
;
_cell_angle_alpha 90
_cell_angle_beta 103.7111(10)
_cell_angle_gamma 90
_cell_formula_units_Z 4
_cell_length_a 23.0670(2)
_cell_length_b 12.77419(14)
_cell_length_c 16.55090(19)
_cell_measurement_reflns_used 19969
_cell_measurement_temperature 100.00(10)
_cell_measurement_theta_max 31.1250
_cell_measurement_theta_min 2.5140
_cell_volume 4737.95(9)
_computing_cell_refinement 'CrysAlisPro 1.171.38.41 (Rigaku OD, 2015)'
_computing_data_collection 'CrysAlisPro 1.171.38.41 (Rigaku OD, 2015)'
_computing_data_reduction 'CrysAlisPro 1.171.38.41 (Rigaku OD, 2015)'
_computing_molecular_graphics 'Olex2 (Dolomanov et al., 2009)'
_computing_publication_material 'Olex2 (Dolomanov et al., 2009)'
_computing_structure_refinement 'ShelXL (Sheldrick, 2015)'
_computing_structure_solution 'ShelXT (Sheldrick, 2015)'
_diffrn_ambient_environment N~2~
_diffrn_ambient_temperature 100.00(10)
_diffrn_detector 'CCD plate'
_diffrn_detector_area_resol_mean 10.5700
_diffrn_detector_type AtlasS2
_diffrn_measured_fraction_theta_full 0.999
_diffrn_measured_fraction_theta_max 1.000
_diffrn_measurement_details
;
List of Runs (angles in degrees, time in seconds):

  # Type    Start    End  Width  t~exp~   \w     \q     \k     \f   Frames
#--------------------------------------------------------------------------
  1  \w     14.00  39.80   0.30   60.00    --   14.31 -77.00  60.00   86
  2  \w     54.00  81.00   0.30   60.00    --   14.31 178.00 120.00   90
  3  \w     35.00  99.20   0.30   60.00    --   14.31 178.00-150.00  214
  4  \w     58.00  97.00   0.30   60.00    --   14.31 178.00  90.00  130
  5  \w    -40.00 -13.00   0.30   60.00    --   14.31 -77.00  60.00   90
  6  \w    -36.00  32.10   0.30   60.00    --  -14.46  38.00-180.00  227
  7  \w    -19.00  25.10   0.30   60.00    --  -14.46 -99.00 120.00  147
  8  \w    -12.00  57.00   0.30   60.00    --  -14.46  38.00  30.00  230
  9  \w    -85.00 -26.80   0.30   60.00    --  -14.46 -50.00-144.00  194
;
_diffrn_measurement_device 'four-circle diffractometer'
_diffrn_measurement_device_type 'SuperNova, Dual, Cu at zero, AtlasS2'
_diffrn_measurement_method '\w scans'
_diffrn_orient_matrix_type 'CrysAlisPro convention (1999,Acta A55,543-557)'
_diffrn_orient_matrix_UB_11 -0.0062075000
_diffrn_orient_matrix_UB_12 0.0449776000
_diffrn_orient_matrix_UB_13 -0.0257592000
_diffrn_orient_matrix_UB_21 0.0185473000
_diffrn_orient_matrix_UB_22 0.0304804000
_diffrn_orient_matrix_UB_23 0.0316682000
_diffrn_orient_matrix_UB_31 0.0248749000
_diffrn_orient_matrix_UB_32 -0.0115184000
_diffrn_orient_matrix_UB_33 -0.0167264000
_diffrn_radiation_monochromator mirror
_diffrn_radiation_probe x-ray
_diffrn_radiation_type MoK\a
_diffrn_radiation_wavelength 0.71073
_diffrn_reflns_av_R_equivalents 0.0310
_diffrn_reflns_av_unetI/netI 0.0288
_diffrn_reflns_Laue_measured_fraction_full 0.999
_diffrn_reflns_Laue_measured_fraction_max 1.000
_diffrn_reflns_limit_h_max 31
_diffrn_reflns_limit_h_min -31
_diffrn_reflns_limit_k_max 17
_diffrn_reflns_limit_k_min -15
_diffrn_reflns_limit_l_max 21
_diffrn_reflns_limit_l_min -22
_diffrn_reflns_number 56620
_diffrn_reflns_point_group_measured_fraction_full 0.999
_diffrn_reflns_point_group_measured_fraction_max 1.000
_diffrn_reflns_theta_full 26.000
_diffrn_reflns_theta_max 28.700
_diffrn_reflns_theta_min 2.349
_diffrn_source 'micro-focus sealed X-ray tube'
_diffrn_source_type 'SuperNova (Mo) X-ray Source'
_exptl_absorpt_coefficient_mu 0.350
_exptl_absorpt_correction_T_max 0.976
_exptl_absorpt_correction_T_min 0.956
_exptl_absorpt_correction_type gaussian
_exptl_absorpt_process_details
;
CrysAlisPro 1.171.38.41 (Rigaku Oxford Diffraction, 2015)
Numerical absorption correction based on gaussian integration over
            a multifaceted crystal model
Empirical absorption correction using spherical harmonics,
 implemented in SCALE3 ABSPACK scaling algorithm.
;
_exptl_crystal_colour 'clear colourless'
_exptl_crystal_colour_lustre clear
_exptl_crystal_colour_primary colourless
_exptl_crystal_density_diffrn 1.515
_exptl_crystal_description block
_exptl_crystal_F_000 2256
_exptl_crystal_size_max 0.189
_exptl_crystal_size_mid 0.127
_exptl_crystal_size_min 0.087
_refine_diff_density_max 0.718
_refine_diff_density_min -0.527
_refine_diff_density_rms 0.065
_refine_ls_extinction_method none
_refine_ls_goodness_of_fit_ref 1.026
_refine_ls_hydrogen_treatment constr
_refine_ls_matrix_type full
_refine_ls_number_parameters 613
_refine_ls_number_reflns 12235
_refine_ls_number_restraints 0
_refine_ls_restrained_S_all 1.026
_refine_ls_R_factor_all 0.0517
_refine_ls_R_factor_gt 0.0393
_refine_ls_shift/su_max 0.001
_refine_ls_shift/su_mean 0.000
_refine_ls_structure_factor_coef Fsqd
_refine_ls_weighting_details 'w=1/[\s^2^(Fo^2^)+(0.0478P)^2^+3.4725P] where P=(Fo^2^+2Fc^2^)/3'
_refine_ls_weighting_scheme calc
_refine_ls_wR_factor_gt 0.0962
_refine_ls_wR_factor_ref 0.1023
_reflns_Friedel_coverage 0.000
_reflns_number_gt 10099
_reflns_number_total 12235
_reflns_threshold_expression 'I > 2\s(I)'
_cod_data_source_file c9sc01701a2.cif
_cod_data_source_block 8OTf3
_cod_original_cell_volume 4737.94(9)
_cod_database_code 1551177
_chemical_oxdiff_formula 'C144 H240 F36 N24 O36 P8 S16 '
_shelx_space_group_comment
;
The symmetry employed for this shelxl refinement is uniquely defined
by the following loop, which should always be used as a source of
symmetry information in preference to the above space-group names.
They are only intended as comments.
;
_reflns_odcompleteness_completeness 99.90
_reflns_odcompleteness_iscentric 1
_reflns_odcompleteness_theta 26.32
_olex2_refinement_description
;
1. Fixed Uiso
 At 1.2 times of:
  All C(H) groups
 At 1.5 times of:
  All C(H,H,H) groups
2.a Ternary CH refined with riding coordinates:
 C4(H4), C7(H7), C15(H15), C18(H18), C26(H26), C29(H29)
2.b Idealised Me refined as rotating group:
 C5(H5A,H5B,H5C), C6(H6A,H6B,H6C), C8(H8A,H8B,H8C), C9(H9A,H9B,H9C), C10(H10A,
 H10B,H10C), C11(H11A,H11B,H11C), C16(H16A,H16B,H16C), C17(H17A,H17B,H17C),
 C19(H19A,H19B,H19C), C20(H20A,H20B,H20C), C21(H21A,H21B,H21C), C22(H22A,H22B,
 H22C), C27(H27A,H27B,H27C), C28(H28A,H28B,H28C), C30(H30A,H30B,H30C), C31(H31A,
 H31B,H31C), C32(H32A,H32B,H32C), C33(H33A,H33B,H33C)
;
_shelx_shelxl_version_number 2014/7
_olex2_submission_special_instructions 'No special instructions were received'
_oxdiff_exptl_absorpt_empirical_details
;
Empirical correction (ABSPACK) includes:
- Absorption correction using spherical harmonics
- Frame scaling
;
_oxdiff_exptl_absorpt_empirical_full_max 1.167
_oxdiff_exptl_absorpt_empirical_full_min 0.864

loop_
_space_group_symop_operation_xyz
'x, y, z'
'-x, y+1/2, -z+1/2'
'-x, -y, -z'
'x, -y-1/2, z-1/2'

loop_
_atom_site_label
_atom_site_type_symbol
_atom_site_fract_x
_atom_site_fract_y
_atom_site_fract_z
_atom_site_U_iso_or_equiv
_atom_site_adp_type
_atom_site_occupancy
_atom_site_site_symmetry_order
_atom_site_calc_flag
_atom_site_refinement_flags_posn
P1 P 0.25230(2) 0.64555(3) 0.27366(3) 0.01369(9) Uani 1 1 d .
P2 P 0.18973(2) 0.74112(3) 0.17686(3) 0.01402(9) Uani 1 1 d .
P3 P 0.28809(2) 0.76536(3) 0.20186(3) 0.01483(9) Uani 1 1 d .
N1 N 0.21585(6) 0.47217(11) 0.16125(9) 0.0149(3) Uani 1 1 d .
N2 N 0.31259(6) 0.48793(11) 0.20509(9) 0.0151(3) Uani 1 1 d .
N3 N 0.15113(6) 0.93179(11) 0.22982(9) 0.0151(3) Uani 1 1 d .
N4 N 0.12378(6) 0.80031(11) 0.29690(9) 0.0145(3) Uani 1 1 d .
N5 N 0.35479(6) 0.94157(11) 0.24642(9) 0.0167(3) Uani 1 1 d .
N6 N 0.31962(6) 0.89560(11) 0.35278(9) 0.0156(3) Uani 1 1 d .
C1 C 0.25963(7) 0.53149(13) 0.20864(10) 0.0140(3) Uani 1 1 d .
C2 C 0.24142(7) 0.39244(13) 0.12501(11) 0.0169(3) Uani 1 1 d .
C3 C 0.30206(7) 0.40146(13) 0.15299(11) 0.0170(3) Uani 1 1 d .
C4 C 0.15046(7) 0.48585(14) 0.15576(11) 0.0184(3) Uani 1 1 d .
H4 H 0.1467 0.5434 0.1933 0.022 Uiso 1 1 calc R
C5 C 0.11741(8) 0.51906(15) 0.06916(12) 0.0245(4) Uani 1 1 d .
H5A H 0.1367 0.5791 0.0524 0.037 Uiso 1 1 calc GR
H5B H 0.0770 0.5365 0.0693 0.037 Uiso 1 1 calc GR
H5C H 0.1176 0.4627 0.0309 0.037 Uiso 1 1 calc GR
C6 C 0.12297(8) 0.38898(15) 0.18661(13) 0.0244(4) Uani 1 1 d .
H6A H 0.1112 0.3399 0.1418 0.037 Uiso 1 1 calc GR
H6B H 0.0886 0.4093 0.2062 0.037 Uiso 1 1 calc GR
H6C H 0.1518 0.3570 0.2312 0.037 Uiso 1 1 calc GR
C7 C 0.37190(7) 0.52886(14) 0.25160(11) 0.0181(3) Uani 1 1 d .
H7 H 0.3639 0.5870 0.2861 0.022 Uiso 1 1 calc R
C8 C 0.40721(8) 0.44707(16) 0.31082(12) 0.0245(4) Uani 1 1 d .
H8A H 0.4216 0.3941 0.2793 0.037 Uiso 1 1 calc GR
H8B H 0.3818 0.4155 0.3423 0.037 Uiso 1 1 calc GR
H8C H 0.4404 0.4802 0.3481 0.037 Uiso 1 1 calc GR
C9 C 0.40671(8) 0.57390(15) 0.19221(12) 0.0225(4) Uani 1 1 d .
H9A H 0.4223 0.5178 0.1651 0.034 Uiso 1 1 calc GR
H9B H 0.4391 0.6159 0.2228 0.034 Uiso 1 1 calc GR
H9C H 0.3807 0.6165 0.1513 0.034 Uiso 1 1 calc GR
C10 C 0.20729(8) 0.31462(15) 0.06506(12) 0.0239(4) Uani 1 1 d .
H10A H 0.1781 0.2812 0.0890 0.036 Uiso 1 1 calc GR
H10B H 0.2342 0.2629 0.0528 0.036 Uiso 1 1 calc GR
H10C H 0.1877 0.3496 0.0147 0.036 Uiso 1 1 calc GR
C11 C 0.34914(8) 0.32993(14) 0.13724(12) 0.0232(4) Uani 1 1 d .
H11A H 0.3820 0.3705 0.1281 0.035 Uiso 1 1 calc GR
H11B H 0.3330 0.2881 0.0890 0.035 Uiso 1 1 calc GR
H11C H 0.3627 0.2851 0.1845 0.035 Uiso 1 1 calc GR
C12 C 0.15733(7) 0.82786(13) 0.24308(10) 0.0145(3) Uani 1 1 d .
C13 C 0.11304(7) 0.97174(13) 0.27584(11) 0.0165(3) Uani 1 1 d .
C14 C 0.09555(7) 0.88938(13) 0.31711(11) 0.0159(3) Uani 1 1 d .
C15 C 0.17537(7) 0.98956(13) 0.16653(11) 0.0180(3) Uani 1 1 d .
H15 H 0.2017 0.9408 0.1466 0.022 Uiso 1 1 calc R
C16 C 0.21391(8) 1.08236(14) 0.20451(13) 0.0236(4) Uani 1 1 d .
H16A H 0.1889 1.1371 0.2169 0.035 Uiso 1 1 calc GR
H16B H 0.2357 1.1077 0.1658 0.035 Uiso 1 1 calc GR
H16C H 0.2414 1.0606 0.2548 0.035 Uiso 1 1 calc GR
C17 C 0.12560(8) 1.01786(15) 0.09170(12) 0.0238(4) Uani 1 1 d .
H17A H 0.1018 0.9569 0.0730 0.036 Uiso 1 1 calc GR
H17B H 0.1425 1.0433 0.0478 0.036 Uiso 1 1 calc GR
H17C H 0.1010 1.0713 0.1071 0.036 Uiso 1 1 calc GR
C18 C 0.11783(7) 0.69115(13) 0.32677(11) 0.0173(3) Uani 1 1 d .
H18 H 0.1450 0.6475 0.3038 0.021 Uiso 1 1 calc R
C19 C 0.05563(8) 0.64833(16) 0.29241(14) 0.0298(4) Uani 1 1 d .
H19A H 0.0279 0.6843 0.3176 0.045 Uiso 1 1 calc GR
H19B H 0.0550 0.5749 0.3046 0.045 Uiso 1 1 calc GR
H19C H 0.0445 0.6586 0.2333 0.045 Uiso 1 1 calc GR
C20 C 0.13805(9) 0.68191(16) 0.42069(12) 0.0283(4) Uani 1 1 d .
H20A H 0.1760 0.7157 0.4395 0.042 Uiso 1 1 calc GR
H20B H 0.1417 0.6093 0.4361 0.042 Uiso 1 1 calc GR
H20C H 0.1093 0.7148 0.4458 0.042 Uiso 1 1 calc GR
C21 C 0.09664(8) 1.08418(14) 0.27912(13) 0.0239(4) Uani 1 1 d .
H21A H 0.1313 1.1237 0.3057 0.036 Uiso 1 1 calc GR
H21B H 0.0666 1.0913 0.3101 0.036 Uiso 1 1 calc GR
H21C H 0.0815 1.1099 0.2236 0.036 Uiso 1 1 calc GR
C22 C 0.05251(8) 0.89036(15) 0.37160(11) 0.0211(4) Uani 1 1 d .
H22A H 0.0182 0.8491 0.3465 0.032 Uiso 1 1 calc GR
H22B H 0.0404 0.9611 0.3784 0.032 Uiso 1 1 calc GR
H22C H 0.0713 0.8616 0.4250 0.032 Uiso 1 1 calc GR
C23 C 0.31718(7) 0.87384(13) 0.27202(11) 0.0160(3) Uani 1 1 d .
C24 C 0.38269(7) 1.00328(14) 0.31259(11) 0.0189(3) Uani 1 1 d .
C25 C 0.36088(7) 0.97473(13) 0.37892(11) 0.0183(3) Uani 1 1 d .
C26 C 0.36576(8) 0.94214(15) 0.16020(11) 0.0220(4) Uani 1 1 d .
H26 H 0.3329 0.9032 0.1244 0.026 Uiso 1 1 calc R
C27 C 0.42272(9) 0.88287(17) 0.15990(14) 0.0317(4) Uani 1 1 d .
H27A H 0.4560 0.9177 0.1957 0.048 Uiso 1 1 calc GR
H27B H 0.4284 0.8806 0.1043 0.048 Uiso 1 1 calc GR
H27C H 0.4198 0.8128 0.1795 0.048 Uiso 1 1 calc GR
C28 C 0.36440(9) 1.05168(16) 0.12446(13) 0.0282(4) Uani 1 1 d .
H28A H 0.3313 1.0896 0.1358 0.042 Uiso 1 1 calc GR
H28B H 0.3601 1.0475 0.0654 0.042 Uiso 1 1 calc GR
H28C H 0.4009 1.0872 0.1495 0.042 Uiso 1 1 calc GR
C29 C 0.28393(7) 0.84236(14) 0.40445(11) 0.0180(3) Uani 1 1 d .
H29 H 0.2534 0.8014 0.3661 0.022 Uiso 1 1 calc R
C30 C 0.25047(8) 0.92092(16) 0.44643(12) 0.0258(4) Uani 1 1 d .
H30A H 0.2779 0.9529 0.4926 0.039 Uiso 1 1 calc GR
H30B H 0.2198 0.8853 0.4659 0.039 Uiso 1 1 calc GR
H30C H 0.2328 0.9739 0.4071 0.039 Uiso 1 1 calc GR
C31 C 0.32148(8) 0.76422(14) 0.46436(12) 0.0228(4) Uani 1 1 d .
H31A H 0.3410 0.7172 0.4340 0.034 Uiso 1 1 calc GR
H31B H 0.2962 0.7250 0.4917 0.034 Uiso 1 1 calc GR
H31C H 0.3509 0.8012 0.5051 0.034 Uiso 1 1 calc GR
C32 C 0.42883(8) 1.08462(15) 0.31144(13) 0.0249(4) Uani 1 1 d .
H32A H 0.4549 1.0608 0.2779 0.037 Uiso 1 1 calc GR
H32B H 0.4516 1.0972 0.3671 0.037 Uiso 1 1 calc GR
H32C H 0.4097 1.1483 0.2885 0.037 Uiso 1 1 calc GR
C33 C 0.37983(9) 1.01595(16) 0.46546(12) 0.0265(4) Uani 1 1 d .
H33A H 0.3541 1.0725 0.4725 0.040 Uiso 1 1 calc GR
H33B H 0.4202 1.0408 0.4754 0.040 Uiso 1 1 calc GR
H33C H 0.3774 0.9611 0.5042 0.040 Uiso 1 1 calc GR
S1 S 0.48578(2) 0.77338(4) 0.37156(3) 0.02062(10) Uani 1 1 d .
F1 F 0.49670(7) 0.61322(11) 0.47361(9) 0.0513(4) Uani 1 1 d .
F2 F 0.56854(6) 0.72503(11) 0.50487(8) 0.0412(3) Uani 1 1 d .
F3 F 0.48263(6) 0.76162(13) 0.52829(8) 0.0471(4) Uani 1 1 d .
O1 O 0.50247(6) 0.88172(11) 0.38689(9) 0.0302(3) Uani 1 1 d .
O2 O 0.42232(5) 0.75253(11) 0.34961(9) 0.0252(3) Uani 1 1 d .
O3 O 0.51949(6) 0.71733(12) 0.32262(9) 0.0317(3) Uani 1 1 d .
C34 C 0.50979(9) 0.71472(17) 0.47463(13) 0.0298(4) Uani 1 1 d .
S2 S 0.24839(2) 0.44213(4) 0.41662(3) 0.02069(10) Uani 1 1 d .
F4 F 0.21224(5) 0.24855(9) 0.37685(8) 0.0330(3) Uani 1 1 d .
F5 F 0.27289(5) 0.30880(9) 0.30750(7) 0.0302(3) Uani 1 1 d .
F6 F 0.30585(5) 0.26196(10) 0.43493(8) 0.0354(3) Uani 1 1 d .
O4 O 0.30415(6) 0.49331(11) 0.41566(8) 0.0256(3) Uani 1 1 d .
O5 O 0.23668(6) 0.42644(12) 0.49710(9) 0.0295(3) Uani 1 1 d .
O6 O 0.19801(6) 0.47744(11) 0.35288(8) 0.0253(3) Uani 1 1 d .
C35 C 0.26059(8) 0.30865(15) 0.38220(12) 0.0235(4) Uani 1 1 d .
S3 S -0.00404(2) 0.74705(3) 0.04878(3) 0.01884(9) Uani 1 1 d .
F7 F -0.03123(6) 0.93879(10) 0.08314(9) 0.0404(3) Uani 1 1 d .
F8 F -0.02854(6) 0.82815(12) 0.18252(7) 0.0457(4) Uani 1 1 d .
F9 F -0.10225(5) 0.82741(12) 0.07527(8) 0.0397(3) Uani 1 1 d .
O7 O -0.02402(6) 0.64721(11) 0.07233(9) 0.0296(3) Uani 1 1 d .
O8 O -0.02407(7) 0.77318(12) -0.03759(9) 0.0320(3) Uani 1 1 d .
O9 O 0.05780(6) 0.76977(11) 0.08563(11) 0.0333(3) Uani 1 1 d .
C36 C -0.04357(8) 0.84010(16) 0.09954(12) 0.0259(4) Uani 1 1 d .

loop_
_atom_site_aniso_label
_atom_site_aniso_U_11
_atom_site_aniso_U_22
_atom_site_aniso_U_33
_atom_site_aniso_U_23
_atom_site_aniso_U_13
_atom_site_aniso_U_12
P1 0.01183(18) 0.01296(19) 0.0162(2) -0.00167(15) 0.00312(15) 0.00004(14)
P2 0.01148(18) 0.0145(2) 0.0162(2) -0.00110(15) 0.00366(15) 0.00048(14)
P3 0.01209(18) 0.0152(2) 0.0181(2) -0.00211(16) 0.00550(15) -0.00097(14)
N1 0.0126(6) 0.0145(7) 0.0169(7) -0.0016(5) 0.0021(5) 0.0002(5)
N2 0.0123(6) 0.0152(7) 0.0172(7) -0.0013(5) 0.0020(5) 0.0020(5)
N3 0.0120(6) 0.0148(7) 0.0192(7) 0.0013(5) 0.0050(5) 0.0018(5)
N4 0.0106(6) 0.0157(7) 0.0178(7) 0.0001(5) 0.0047(5) 0.0005(5)
N5 0.0140(6) 0.0160(7) 0.0204(7) -0.0005(6) 0.0048(5) -0.0020(5)
N6 0.0135(6) 0.0149(7) 0.0184(7) -0.0009(5) 0.0036(5) -0.0003(5)
C1 0.0117(7) 0.0146(7) 0.0159(8) 0.0000(6) 0.0039(6) 0.0006(5)
C2 0.0203(8) 0.0132(8) 0.0175(8) -0.0016(6) 0.0049(6) 0.0010(6)
C3 0.0190(8) 0.0145(8) 0.0178(8) -0.0008(6) 0.0048(6) 0.0019(6)
C4 0.0109(7) 0.0190(8) 0.0241(9) -0.0034(7) 0.0019(6) -0.0008(6)
C5 0.0191(8) 0.0229(9) 0.0274(10) -0.0027(8) -0.0027(7) 0.0032(7)
C6 0.0181(8) 0.0238(9) 0.0315(10) -0.0022(8) 0.0062(7) -0.0061(7)
C7 0.0109(7) 0.0211(8) 0.0206(9) -0.0047(7) 0.0005(6) 0.0008(6)
C8 0.0164(8) 0.0312(10) 0.0237(9) 0.0007(8) 0.0000(7) 0.0057(7)
C9 0.0158(8) 0.0226(9) 0.0293(10) -0.0029(7) 0.0059(7) 0.0003(6)
C10 0.0257(9) 0.0199(9) 0.0248(9) -0.0070(7) 0.0033(7) -0.0011(7)
C11 0.0234(8) 0.0193(9) 0.0270(10) -0.0037(7) 0.0062(7) 0.0062(7)
C12 0.0113(7) 0.0148(7) 0.0170(8) -0.0003(6) 0.0027(6) 0.0005(5)
C13 0.0121(7) 0.0180(8) 0.0201(8) -0.0008(6) 0.0049(6) 0.0023(6)
C14 0.0122(7) 0.0165(8) 0.0193(8) -0.0014(6) 0.0042(6) 0.0016(6)
C15 0.0182(8) 0.0145(8) 0.0239(9) 0.0030(7) 0.0105(7) 0.0012(6)
C16 0.0203(8) 0.0188(9) 0.0332(10) 0.0017(7) 0.0093(7) -0.0032(6)
C17 0.0252(9) 0.0239(9) 0.0227(9) 0.0058(7) 0.0065(7) 0.0020(7)
C18 0.0158(7) 0.0155(8) 0.0221(9) 0.0031(6) 0.0075(6) 0.0005(6)
C19 0.0209(9) 0.0242(10) 0.0416(12) 0.0092(9) 0.0020(8) -0.0068(7)
C20 0.0380(11) 0.0247(10) 0.0224(9) 0.0062(8) 0.0078(8) 0.0033(8)
C21 0.0223(9) 0.0183(9) 0.0354(11) -0.0005(7) 0.0154(8) 0.0049(6)
C22 0.0193(8) 0.0237(9) 0.0227(9) -0.0023(7) 0.0095(7) 0.0011(6)
C23 0.0129(7) 0.0156(8) 0.0199(8) -0.0014(6) 0.0048(6) -0.0003(6)
C24 0.0154(7) 0.0164(8) 0.0236(9) -0.0015(7) 0.0025(6) -0.0017(6)
C25 0.0157(7) 0.0158(8) 0.0218(9) -0.0025(7) 0.0011(6) -0.0010(6)
C26 0.0225(8) 0.0249(9) 0.0202(9) -0.0018(7) 0.0079(7) -0.0056(7)
C27 0.0317(10) 0.0340(11) 0.0349(11) -0.0005(9) 0.0187(9) 0.0027(8)
C28 0.0269(9) 0.0305(11) 0.0266(10) 0.0052(8) 0.0052(8) -0.0051(8)
C29 0.0154(7) 0.0203(8) 0.0191(8) -0.0030(7) 0.0056(6) -0.0031(6)
C30 0.0234(9) 0.0290(10) 0.0274(10) -0.0089(8) 0.0111(8) -0.0017(7)
C31 0.0250(9) 0.0216(9) 0.0218(9) 0.0010(7) 0.0052(7) -0.0033(7)
C32 0.0221(9) 0.0235(9) 0.0280(10) 0.0008(8) 0.0036(7) -0.0078(7)
C33 0.0313(10) 0.0246(10) 0.0214(9) -0.0027(7) 0.0016(8) -0.0084(7)
S1 0.01428(19) 0.0218(2) 0.0253(2) -0.00082(17) 0.00376(16) -0.00028(15)
F1 0.0627(9) 0.0310(7) 0.0491(9) 0.0139(6) -0.0091(7) -0.0158(6)
F2 0.0301(6) 0.0452(8) 0.0388(7) 0.0070(6) -0.0105(5) -0.0045(5)
F3 0.0480(8) 0.0674(10) 0.0284(7) -0.0078(7) 0.0138(6) -0.0177(7)
O1 0.0245(7) 0.0232(7) 0.0407(9) 0.0016(6) 0.0034(6) -0.0041(5)
O2 0.0140(6) 0.0280(7) 0.0327(8) -0.0028(6) 0.0038(5) -0.0007(5)
O3 0.0190(6) 0.0427(9) 0.0334(8) -0.0093(7) 0.0067(6) 0.0027(6)
C34 0.0286(10) 0.0292(10) 0.0288(11) 0.0013(8) 0.0013(8) -0.0085(8)
S2 0.0208(2) 0.0201(2) 0.0217(2) 0.00312(17) 0.00608(17) -0.00080(15)
F4 0.0349(6) 0.0263(6) 0.0390(7) -0.0004(5) 0.0113(5) -0.0090(5)
F5 0.0369(6) 0.0278(6) 0.0282(6) 0.0007(5) 0.0123(5) 0.0014(5)
F6 0.0356(7) 0.0304(7) 0.0371(7) 0.0081(5) 0.0026(5) 0.0103(5)
O4 0.0225(6) 0.0259(7) 0.0279(7) 0.0035(6) 0.0051(5) -0.0039(5)
O5 0.0318(7) 0.0325(8) 0.0260(7) 0.0033(6) 0.0105(6) -0.0016(6)
O6 0.0213(6) 0.0238(7) 0.0300(7) 0.0036(6) 0.0050(5) 0.0023(5)
C35 0.0228(9) 0.0224(9) 0.0246(9) 0.0054(7) 0.0046(7) -0.0008(7)
S3 0.01619(19) 0.0182(2) 0.0237(2) -0.00168(16) 0.00794(16) 0.00009(14)
F7 0.0475(8) 0.0233(6) 0.0480(8) -0.0082(6) 0.0067(6) 0.0087(5)
F8 0.0581(9) 0.0585(9) 0.0186(6) -0.0051(6) 0.0049(6) 0.0269(7)
F9 0.0207(6) 0.0600(9) 0.0404(7) 0.0040(6) 0.0114(5) 0.0132(5)
O7 0.0313(7) 0.0215(7) 0.0376(8) -0.0004(6) 0.0112(6) -0.0063(5)
O8 0.0429(8) 0.0335(8) 0.0228(7) -0.0005(6) 0.0145(6) 0.0094(6)
O9 0.0144(6) 0.0288(8) 0.0562(10) 0.0009(7) 0.0072(6) -0.0002(5)
C36 0.0249(9) 0.0309(10) 0.0212(9) -0.0031(8) 0.0038(7) 0.0082(7)

loop_
_atom_type_symbol
_atom_type_description
_atom_type_scat_dispersion_real
_atom_type_scat_dispersion_imag
_atom_type_scat_source
C C 0.0033 0.0016 'International Tables Vol C Tables 4.2.6.8 and 6.1.1.4'
H H 0.0000 0.0000 'International Tables Vol C Tables 4.2.6.8 and 6.1.1.4'
F F 0.0171 0.0103 'International Tables Vol C Tables 4.2.6.8 and 6.1.1.4'
N N 0.0061 0.0033 'International Tables Vol C Tables 4.2.6.8 and 6.1.1.4'
O O 0.0106 0.0060 'International Tables Vol C Tables 4.2.6.8 and 6.1.1.4'
P P 0.1023 0.0942 'International Tables Vol C Tables 4.2.6.8 and 6.1.1.4'
S S 0.1246 0.1234 'International Tables Vol C Tables 4.2.6.8 and 6.1.1.4'

loop_
_exptl_crystal_face_index_h
_exptl_crystal_face_index_k
_exptl_crystal_face_index_l
_exptl_crystal_face_perp_dist
-1 -2 5 0.0548
1 2 -5 0.0548
-5 -5 1 0.0498
5 5 -1 0.0498
5 -3 -3 0.0584
-5 3 3 0.0584
-1 0 1 0.0435
1 0 -1 0.0435
-5 -1 3 0.0572
5 1 -3 0.0572
5 -1 4 0.0869
-5 1 -4 0.0869
0 0 1 0.0572
0 0 -1 0.0572
-5 -2 2 0.0573
5 2 -2 0.0573
5 0 -2 0.0646
-5 0 2 0.0646

loop_
_geom_angle_atom_site_label_1
_geom_angle_atom_site_label_2
_geom_angle_atom_site_label_3
_geom_angle
P3 P1 P2 59.975(18)
C1 P1 P2 98.37(5)
C1 P1 P3 97.79(5)
P3 P2 P1 59.300(18)
C12 P2 P1 100.70(5)
C12 P2 P3 110.22(5)
P1 P3 P2 60.725(18)
C23 P3 P1 108.06(6)
C23 P3 P2 115.27(5)
C1 N1 C2 109.09(13)
C1 N1 C4 124.85(14)
C2 N1 C4 125.85(14)
C1 N2 C3 109.08(13)
C1 N2 C7 123.89(14)
C3 N2 C7 127.03(13)
C12 N3 C13 109.21(14)
C12 N3 C15 123.91(14)
C13 N3 C15 126.40(14)
C12 N4 C14 108.54(14)
C12 N4 C18 124.71(13)
C14 N4 C18 126.73(13)
C23 N5 C24 109.14(14)
C23 N5 C26 124.05(14)
C24 N5 C26 126.72(14)
C23 N6 C25 108.84(14)
C23 N6 C29 125.15(14)
C25 N6 C29 126.01(14)
N1 C1 P1 128.42(12)
N1 C1 N2 107.53(14)
N2 C1 P1 123.92(12)
N1 C2 C10 124.58(15)
C3 C2 N1 107.32(14)
C3 C2 C10 128.08(15)
N2 C3 C11 124.76(15)
C2 C3 N2 106.95(14)
C2 C3 C11 128.16(16)
N1 C4 H4 106.8
N1 C4 C5 111.30(14)
N1 C4 C6 112.05(14)
C5 C4 H4 106.8
C5 C4 C6 112.71(14)
C6 C4 H4 106.8
C4 C5 H5A 109.5
C4 C5 H5B 109.5
C4 C5 H5C 109.5
H5A C5 H5B 109.5
H5A C5 H5C 109.5
H5B C5 H5C 109.5
C4 C6 H6A 109.5
C4 C6 H6B 109.5
C4 C6 H6C 109.5
H6A C6 H6B 109.5
H6A C6 H6C 109.5
H6B C6 H6C 109.5
N2 C7 H7 106.8
N2 C7 C8 111.98(14)
N2 C7 C9 110.97(14)
C8 C7 H7 106.8
C9 C7 H7 106.8
C9 C7 C8 112.96(14)
C7 C8 H8A 109.5
C7 C8 H8B 109.5
C7 C8 H8C 109.5
H8A C8 H8B 109.5
H8A C8 H8C 109.5
H8B C8 H8C 109.5
C7 C9 H9A 109.5
C7 C9 H9B 109.5
C7 C9 H9C 109.5
H9A C9 H9B 109.5
H9A C9 H9C 109.5
H9B C9 H9C 109.5
C2 C10 H10A 109.5
C2 C10 H10B 109.5
C2 C10 H10C 109.5
H10A C10 H10B 109.5
H10A C10 H10C 109.5
H10B C10 H10C 109.5
C3 C11 H11A 109.5
C3 C11 H11B 109.5
C3 C11 H11C 109.5
H11A C11 H11B 109.5
H11A C11 H11C 109.5
H11B C11 H11C 109.5
N3 C12 P2 122.64(12)
N3 C12 N4 107.90(14)
N4 C12 P2 127.65(12)
N3 C13 C21 124.98(15)
C14 C13 N3 106.93(14)
C14 C13 C21 128.08(15)
N4 C14 C22 124.70(15)
C13 C14 N4 107.41(14)
C13 C14 C22 127.85(15)
N3 C15 H15 106.6
N3 C15 C16 111.92(15)
N3 C15 C17 110.67(13)
C16 C15 H15 106.6
C17 C15 H15 106.6
C17 C15 C16 113.89(15)
C15 C16 H16A 109.5
C15 C16 H16B 109.5
C15 C16 H16C 109.5
H16A C16 H16B 109.5
H16A C16 H16C 109.5
H16B C16 H16C 109.5
C15 C17 H17A 109.5
C15 C17 H17B 109.5
C15 C17 H17C 109.5
H17A C17 H17B 109.5
H17A C17 H17C 109.5
H17B C17 H17C 109.5
N4 C18 H18 106.5
N4 C18 C19 111.43(14)
N4 C18 C20 112.37(15)
C19 C18 H18 106.5
C19 C18 C20 112.97(15)
C20 C18 H18 106.5
C18 C19 H19A 109.5
C18 C19 H19B 109.5
C18 C19 H19C 109.5
H19A C19 H19B 109.5
H19A C19 H19C 109.5
H19B C19 H19C 109.5
C18 C20 H20A 109.5
C18 C20 H20B 109.5
C18 C20 H20C 109.5
H20A C20 H20B 109.5
H20A C20 H20C 109.5
H20B C20 H20C 109.5
C13 C21 H21A 109.5
C13 C21 H21B 109.5
C13 C21 H21C 109.5
H21A C21 H21B 109.5
H21A C21 H21C 109.5
H21B C21 H21C 109.5
C14 C22 H22A 109.5
C14 C22 H22B 109.5
C14 C22 H22C 109.5
H22A C22 H22B 109.5
H22A C22 H22C 109.5
H22B C22 H22C 109.5
N5 C23 P3 116.64(12)
N6 C23 P3 134.86(13)
N6 C23 N5 107.24(14)
N5 C24 C32 126.05(16)
C25 C24 N5 107.18(15)
C25 C24 C32 126.76(17)
N6 C25 C33 125.51(16)
C24 C25 N6 107.55(15)
C24 C25 C33 126.87(16)
N5 C26 H26 106.9
N5 C26 C27 109.91(15)
N5 C26 C28 112.41(15)
C27 C26 H26 106.9
C28 C26 H26 106.9
C28 C26 C27 113.39(16)
C26 C27 H27A 109.5
C26 C27 H27B 109.5
C26 C27 H27C 109.5
H27A C27 H27B 109.5
H27A C27 H27C 109.5
H27B C27 H27C 109.5
C26 C28 H28A 109.5
C26 C28 H28B 109.5
C26 C28 H28C 109.5
H28A C28 H28B 109.5
H28A C28 H28C 109.5
H28B C28 H28C 109.5
N6 C29 H29 106.4
N6 C29 C30 111.67(14)
N6 C29 C31 111.56(13)
C30 C29 H29 106.4
C31 C29 H29 106.4
C31 C29 C30 113.85(15)
C29 C30 H30A 109.5
C29 C30 H30B 109.5
C29 C30 H30C 109.5
H30A C30 H30B 109.5
H30A C30 H30C 109.5
H30B C30 H30C 109.5
C29 C31 H31A 109.5
C29 C31 H31B 109.5
C29 C31 H31C 109.5
H31A C31 H31B 109.5
H31A C31 H31C 109.5
H31B C31 H31C 109.5
C24 C32 H32A 109.5
C24 C32 H32B 109.5
C24 C32 H32C 109.5
H32A C32 H32B 109.5
H32A C32 H32C 109.5
H32B C32 H32C 109.5
C25 C33 H33A 109.5
C25 C33 H33B 109.5
C25 C33 H33C 109.5
H33A C33 H33B 109.5
H33A C33 H33C 109.5
H33B C33 H33C 109.5
O1 S1 O2 115.63(8)
O1 S1 C34 102.73(9)
O2 S1 C34 102.95(9)
O3 S1 O1 114.76(9)
O3 S1 O2 114.61(8)
O3 S1 C34 103.72(10)
F1 C34 S1 111.75(15)
F1 C34 F2 107.95(18)
F1 C34 F3 107.64(18)
F2 C34 S1 111.47(14)
F2 C34 F3 107.41(17)
F3 C34 S1 110.43(15)
O4 S2 C35 102.35(8)
O5 S2 O4 115.91(8)
O5 S2 O6 115.20(8)
O5 S2 C35 103.54(9)
O6 S2 O4 114.50(8)
O6 S2 C35 102.64(8)
F4 C35 S2 111.45(13)
F5 C35 S2 111.57(13)
F5 C35 F4 107.25(15)
F5 C35 F6 107.59(15)
F6 C35 S2 111.44(13)
F6 C35 F4 107.31(15)
O7 S3 O9 114.31(9)
O7 S3 C36 103.05(9)
O8 S3 O7 115.31(9)
O8 S3 O9 115.31(10)
O8 S3 C36 103.29(9)
O9 S3 C36 103.12(9)
F7 C36 S3 111.64(14)
F7 C36 F8 107.44(17)
F8 C36 S3 111.20(13)
F9 C36 S3 111.53(14)
F9 C36 F7 107.77(16)
F9 C36 F8 107.03(16)

loop_
_geom_bond_atom_site_label_1
_geom_bond_atom_site_label_2
_geom_bond_distance
P1 P2 2.2459(6)
P1 P3 2.2139(6)
P1 C1 1.8429(17)
P2 P3 2.2293(6)
P2 C12 1.8373(17)
P3 C23 1.8303(17)
N1 C1 1.354(2)
N1 C2 1.383(2)
N1 C4 1.500(2)
N2 C1 1.356(2)
N2 C3 1.387(2)
N2 C7 1.496(2)
N3 C12 1.348(2)
N3 C13 1.389(2)
N3 C15 1.494(2)
N4 C12 1.358(2)
N4 C14 1.391(2)
N4 C18 1.497(2)
N5 C23 1.362(2)
N5 C24 1.379(2)
N5 C26 1.507(2)
N6 C23 1.353(2)
N6 C25 1.385(2)
N6 C29 1.485(2)
C2 C3 1.370(2)
C2 C10 1.491(2)
C3 C11 1.489(2)
C4 H4 0.9800
C4 C5 1.516(3)
C4 C6 1.532(2)
C5 H5A 0.9600
C5 H5B 0.9600
C5 H5C 0.9600
C6 H6A 0.9600
C6 H6B 0.9600
C6 H6C 0.9600
C7 H7 0.9800
C7 C8 1.529(2)
C7 C9 1.522(2)
C8 H8A 0.9600
C8 H8B 0.9600
C8 H8C 0.9600
C9 H9A 0.9600
C9 H9B 0.9600
C9 H9C 0.9600
C10 H10A 0.9600
C10 H10B 0.9600
C10 H10C 0.9600
C11 H11A 0.9600
C11 H11B 0.9600
C11 H11C 0.9600
C13 C14 1.366(2)
C13 C21 1.490(2)
C14 C22 1.491(2)
C15 H15 0.9800
C15 C16 1.525(2)
C15 C17 1.519(2)
C16 H16A 0.9600
C16 H16B 0.9600
C16 H16C 0.9600
C17 H17A 0.9600
C17 H17B 0.9600
C17 H17C 0.9600
C18 H18 0.9800
C18 C19 1.515(2)
C18 C20 1.518(3)
C19 H19A 0.9600
C19 H19B 0.9600
C19 H19C 0.9600
C20 H20A 0.9600
C20 H20B 0.9600
C20 H20C 0.9600
C21 H21A 0.9600
C21 H21B 0.9600
C21 H21C 0.9600
C22 H22A 0.9600
C22 H22B 0.9600
C22 H22C 0.9600
C24 C25 1.361(3)
C24 C32 1.491(2)
C25 C33 1.491(2)
C26 H26 0.9800
C26 C27 1.517(3)
C26 C28 1.517(3)
C27 H27A 0.9600
C27 H27B 0.9600
C27 H27C 0.9600
C28 H28A 0.9600
C28 H28B 0.9600
C28 H28C 0.9600
C29 H29 0.9800
C29 C30 1.530(2)
C29 C31 1.524(3)
C30 H30A 0.9600
C30 H30B 0.9600
C30 H30C 0.9600
C31 H31A 0.9600
C31 H31B 0.9600
C31 H31C 0.9600
C32 H32A 0.9600
C32 H32B 0.9600
C32 H32C 0.9600
C33 H33A 0.9600
C33 H33B 0.9600
C33 H33C 0.9600
S1 O1 1.4428(14)
S1 O2 1.4468(13)
S1 O3 1.4394(14)
S1 C34 1.825(2)
F1 C34 1.330(2)
F2 C34 1.335(2)
F3 C34 1.343(3)
S2 O4 1.4461(13)
S2 O5 1.4347(14)
S2 O6 1.4442(13)
S2 C35 1.840(2)
F4 C35 1.339(2)
F5 C35 1.333(2)
F6 C35 1.332(2)
S3 O7 1.4408(14)
S3 O8 1.4337(15)
S3 O9 1.4418(14)
S3 C36 1.8202(19)
F7 C36 1.334(2)
F8 C36 1.343(2)
F9 C36 1.327(2)

loop_
_geom_torsion_atom_site_label_1
_geom_torsion_atom_site_label_2
_geom_torsion_atom_site_label_3
_geom_torsion_atom_site_label_4
_geom_torsion
P1 P2 C12 N3 134.21(12)
P1 P2 C12 N4 -63.05(15)
P1 P3 C23 N5 163.12(11)
P1 P3 C23 N6 -2.10(18)
P2 P1 C1 N1 -53.18(16)
P2 P1 C1 N2 131.49(14)
P2 P3 C23 N5 -131.39(11)
P2 P3 C23 N6 63.39(18)
P3 P1 C1 N1 -113.82(15)
P3 P1 C1 N2 70.85(14)
P3 P2 C12 N3 73.16(14)
P3 P2 C12 N4 -124.09(13)
N1 C2 C3 N2 -0.92(19)
N1 C2 C3 C11 175.00(17)
N3 C13 C14 N4 0.88(18)
N3 C13 C14 C22 -176.92(16)
N5 C24 C25 N6 -0.07(19)
N5 C24 C25 C33 176.81(17)
C1 N1 C2 C3 1.89(19)
C1 N1 C2 C10 -176.64(16)
C1 N1 C4 C5 114.94(18)
C1 N1 C4 C6 -117.83(18)
C1 N2 C3 C2 -0.37(19)
C1 N2 C3 C11 -176.47(16)
C1 N2 C7 C8 120.64(17)
C1 N2 C7 C9 -112.12(18)
C2 N1 C1 P1 -178.05(13)
C2 N1 C1 N2 -2.12(19)
C2 N1 C4 C5 -71.0(2)
C2 N1 C4 C6 56.2(2)
C3 N2 C1 P1 177.70(12)
C3 N2 C1 N1 1.54(19)
C3 N2 C7 C8 -58.8(2)
C3 N2 C7 C9 68.4(2)
C4 N1 C1 P1 -3.1(2)
C4 N1 C1 N2 172.80(14)
C4 N1 C2 C3 -172.97(15)
C4 N1 C2 C10 8.5(3)
C7 N2 C1 P1 -1.9(2)
C7 N2 C1 N1 -178.03(14)
C7 N2 C3 C2 179.17(16)
C7 N2 C3 C11 3.1(3)
C10 C2 C3 N2 177.55(17)
C10 C2 C3 C11 -6.5(3)
C12 N3 C13 C14 -0.58(18)
C12 N3 C13 C21 178.25(16)
C12 N3 C15 C16 -126.81(16)
C12 N3 C15 C17 104.98(18)
C12 N4 C14 C13 -0.88(18)
C12 N4 C14 C22 177.00(16)
C12 N4 C18 C19 -111.12(18)
C12 N4 C18 C20 120.93(17)
C13 N3 C12 P2 165.75(11)
C13 N3 C12 N4 0.03(18)
C13 N3 C15 C16 62.0(2)
C13 N3 C15 C17 -66.2(2)
C14 N4 C12 P2 -164.27(12)
C14 N4 C12 N3 0.52(18)
C14 N4 C18 C19 67.2(2)
C14 N4 C18 C20 -60.7(2)
C15 N3 C12 P2 -6.7(2)
C15 N3 C12 N4 -172.46(14)
C15 N3 C13 C14 171.68(15)
C15 N3 C13 C21 -9.5(3)
C18 N4 C12 P2 14.3(2)
C18 N4 C12 N3 179.13(14)
C18 N4 C14 C13 -179.45(15)
C18 N4 C14 C22 -1.6(3)
C21 C13 C14 N4 -177.90(17)
C21 C13 C14 C22 4.3(3)
C23 N5 C24 C25 -1.43(19)
C23 N5 C24 C32 177.63(17)
C23 N5 C26 C27 -98.07(19)
C23 N5 C26 C28 134.64(17)
C23 N6 C25 C24 1.55(19)
C23 N6 C25 C33 -175.39(17)
C23 N6 C29 C30 -127.59(17)
C23 N6 C29 C31 103.75(18)
C24 N5 C23 P3 -166.71(11)
C24 N5 C23 N6 2.38(18)
C24 N5 C26 C27 78.0(2)
C24 N5 C26 C28 -49.3(2)
C25 N6 C23 P3 163.78(14)
C25 N6 C23 N5 -2.41(18)
C25 N6 C29 C30 52.8(2)
C25 N6 C29 C31 -75.9(2)
C26 N5 C23 P3 9.9(2)
C26 N5 C23 N6 179.01(14)
C26 N5 C24 C25 -177.95(15)
C26 N5 C24 C32 1.1(3)
C29 N6 C23 P3 -15.9(3)
C29 N6 C23 N5 177.93(14)
C29 N6 C25 C24 -178.80(15)
C29 N6 C25 C33 4.3(3)
C32 C24 C25 N6 -179.12(16)
C32 C24 C25 C33 -2.2(3)
O1 S1 C34 F1 178.54(15)
O1 S1 C34 F2 -60.57(17)
O1 S1 C34 F3 58.75(15)
O2 S1 C34 F1 58.07(17)
O2 S1 C34 F2 178.97(14)
O2 S1 C34 F3 -61.71(15)
O3 S1 C34 F1 -61.65(17)
O3 S1 C34 F2 59.24(17)
O3 S1 C34 F3 178.56(13)
O4 S2 C35 F4 -178.34(13)
O4 S2 C35 F5 -58.48(14)
O4 S2 C35 F6 61.81(14)
O5 S2 C35 F4 60.81(15)
O5 S2 C35 F5 -179.33(12)
O5 S2 C35 F6 -59.04(15)
O6 S2 C35 F4 -59.38(14)
O6 S2 C35 F5 60.48(14)
O6 S2 C35 F6 -179.23(13)
O7 S3 C36 F7 -178.81(13)
O7 S3 C36 F8 61.22(16)
O7 S3 C36 F9 -58.18(16)
O8 S3 C36 F7 -58.42(15)
O8 S3 C36 F8 -178.40(15)
O8 S3 C36 F9 62.21(16)
O9 S3 C36 F7 61.99(15)
O9 S3 C36 F8 -57.99(17)
O9 S3 C36 F9 -177.39(14)

loop_
_exptl_oxdiff_crystal_face_indexfrac_h
_exptl_oxdiff_crystal_face_indexfrac_k
_exptl_oxdiff_crystal_face_indexfrac_l
_exptl_oxdiff_crystal_face_x
_exptl_oxdiff_crystal_face_y
_exptl_oxdiff_crystal_face_z
-1.0000 -2.0000 5.0000 -0.2125 0.0788 -0.0855
1.0000 2.0000 -5.0000 0.2125 -0.0788 0.0855
-5.0000 -5.0000 1.0000 -0.2196 -0.2135 -0.0835
5.0000 5.0000 -1.0000 0.2196 0.2135 0.0835
5.0000 -3.0000 -3.0000 -0.0887 -0.0937 0.2091
-5.0000 3.0000 3.0000 0.0887 0.0937 -0.2091
-1.0000 -0.0000 1.0000 -0.0196 0.0131 -0.0416
1.0000 0.0000 -1.0000 0.0196 -0.0131 0.0416
-5.0000 -1.0000 3.0000 -0.0912 -0.0282 -0.1630
5.0000 1.0000 -3.0000 0.0912 0.0282 0.1630
5.0000 -1.0000 4.0000 -0.1791 0.1889 0.0690
-5.0000 1.0000 -4.0000 0.1791 -0.1889 -0.0690
0.0000 -0.0000 1.0000 -0.0258 0.0317 -0.0167
-0.0000 0.0000 -1.0000 0.0258 -0.0317 0.0167
-5.0000 -2.0000 2.0000 -0.1104 -0.0904 -0.1348
5.0000 2.0000 -2.0000 0.1104 0.0904 0.1348
5.0000 0.0000 -2.0000 0.0205 0.0294 0.1578
-5.0000 -0.0000 2.0000 -0.0205 -0.0294 -0.1578
